data_7132041
loop_
_publ_author_name
'Lee, Meng-Wei'
'Balazs, Gabor'
'Reichl, Stephan'
'Zimmermann, Lisa'
'Scheer, Manfred'
'Tsai, Yi-Chou'

_publ_section_title
;
 Cyclo-E5-bridged Trinuclear Triple-decker Complexes (E = P, As)
 Containing a Triply-bonded Mo2 Unit and Their Isomerisation
;
_journal_name_full 'Chemical Communications'
_journal_paper_doi 10.1039/D3CC03282E
_journal_year 2023
_chemical_formula_moiety 'C70 H93 B2 Fe Mo2 N4 P5, 2(C H2 Cl2)'
_chemical_formula_sum 'C72 H97 B2 Cl4 Fe Mo2 N4 P5'
_chemical_formula_weight 1584.53
_chemical_name_systematic Cp*Fe(\m3,\h5:2:2-P5)Mo2[\m,\k2-PhB(N-2,6-iPr2C6H3)2]2
_chemical_properties_physical Air-sensitive,Moisture-sensitive
_space_group_crystal_system triclinic
_space_group_IT_number 2
_space_group_name_Hall '-P 1'
_space_group_name_H-M_alt 'P -1'
_atom_sites_solution_hydrogens geom
_atom_sites_solution_primary dual
_audit_creation_date 2023-08-09
_audit_creation_method
;
Olex2 1.5
(compiled 2023.03.06 svn.rbb2c1857 for OlexSys, GUI svn.r6748)
;
_audit_update_record
;
2023-08-09 deposited with the CCDC.	2023-08-22 downloaded from the CCDC.
;
_cell_angle_alpha 90.203(2)
_cell_angle_beta 90.567(2)
_cell_angle_gamma 117.810(2)
_cell_formula_units_Z 2
_cell_length_a 12.7702(3)
_cell_length_b 13.1154(3)
_cell_length_c 24.2746(4)
_cell_measurement_reflns_used 15950
_cell_measurement_temperature 89.9(4)
_cell_measurement_theta_max 74.1630
_cell_measurement_theta_min 3.9150
_cell_volume 3595.75(15)
_computing_cell_refinement 'CrysAlisPro 1.171.41.48a (Rigaku OD, 2019)'
_computing_data_collection 'CrysAlisPro 1.171.41.48a (Rigaku OD, 2019)'
_computing_data_reduction 'CrysAlisPro 1.171.41.48a (Rigaku OD, 2019)'
_computing_molecular_graphics 'Olex2 1.5 (Dolomanov et al., 2009)'
_computing_publication_material 'Olex2 1.5 (Dolomanov et al., 2009)'
_computing_structure_refinement 'SHELXL 2018/3 (Sheldrick, 2015)'
_computing_structure_solution 'SHELXT 2018/2 (Sheldrick, 2018)'
_diffrn_ambient_environment N~2~
_diffrn_ambient_temperature 89.9(4)
_diffrn_detector 'CCD plate'
_diffrn_detector_area_resol_mean 4.2047
_diffrn_detector_type TitanS2
_diffrn_measured_fraction_theta_full 0.975
_diffrn_measured_fraction_theta_max 0.941
_diffrn_measurement_details
;
List of Runs (angles in degrees, time in seconds):

  # Type    Start    End  Width  t~exp~   \w     \q     \k     \f   Frames
#--------------------------------------------------------------------------
  1  \w   -115.00 -21.00   0.50    4.00    --  -45.15 -57.00 -90.00  188
  2  \w    -66.00  24.00   0.50    4.00    --  -45.15  57.00  60.00  180
  3  \w    -22.00  67.00   0.50    4.00    --   45.15 -57.00-120.00  178
  4  \w     94.00 169.00   0.50   16.00    --  104.50  30.00  60.00  150
  5  \w     57.00 103.00   0.50   16.00    --  104.50 -94.00  60.00   92
  6  \w     32.00 125.00   0.50   16.00    --  104.50 -30.00-180.00  186
  7  \w     49.00  75.00   0.50   16.00    --  104.50 -77.00 150.00   52
  8  \w    112.00 168.00   0.50   16.00    --  104.50  77.00 120.00  112
  9  \w     32.00 127.00   0.50   16.00    --  104.50 -30.00  30.00  190
 10  \w     84.00 119.00   0.50   16.00    --  104.50 -77.00 150.00   70
 11  \w    104.00 176.00   0.50   16.00    --  104.50  77.00 -30.00  144
 12  \w     47.00 106.00   0.50   16.00    --  104.50 -94.00 150.00  118
 13  \w     64.00 112.00   0.50   16.00    --  104.50-125.00 -30.00   96
 14  \w     59.00 126.00   0.50   16.00    --  104.50 -45.00 -60.00  134
 15  \w     44.00 108.00   0.50   16.00    --  104.50-105.00 -14.11  128
;
_diffrn_measurement_device 'four-circle diffractometer'
_diffrn_measurement_device_type 'GV1000, TitanS2'
_diffrn_measurement_method '\w scans'
_diffrn_orient_matrix_type 'CrysAlisPro convention (1999,Acta A55,543-557)'
_diffrn_orient_matrix_UB_11 -0.0867956000
_diffrn_orient_matrix_UB_12 -0.0944674000
_diffrn_orient_matrix_UB_13 -0.0395245000
_diffrn_orient_matrix_UB_21 -0.0596476000
_diffrn_orient_matrix_UB_22 -0.0782346000
_diffrn_orient_matrix_UB_23 0.0494810000
_diffrn_orient_matrix_UB_31 -0.0866834000
_diffrn_orient_matrix_UB_32 0.0509162000
_diffrn_orient_matrix_UB_33 0.0042240000
_diffrn_radiation_monochromator mirror
_diffrn_radiation_probe x-ray
_diffrn_radiation_type 'Cu K\a'
_diffrn_radiation_wavelength 1.54184
_diffrn_reflns_av_R_equivalents 0.0306
_diffrn_reflns_av_unetI/netI 0.0358
_diffrn_reflns_Laue_measured_fraction_full 0.975
_diffrn_reflns_Laue_measured_fraction_max 0.941
_diffrn_reflns_limit_h_max 13
_diffrn_reflns_limit_h_min -15
_diffrn_reflns_limit_k_max 16
_diffrn_reflns_limit_k_min -10
_diffrn_reflns_limit_l_max 29
_diffrn_reflns_limit_l_min -29
_diffrn_reflns_number 25909
_diffrn_reflns_point_group_measured_fraction_full 0.975
_diffrn_reflns_point_group_measured_fraction_max 0.941
_diffrn_reflns_theta_full 67.684
_diffrn_reflns_theta_max 74.319
_diffrn_reflns_theta_min 3.642
_diffrn_source 'gradient vaccum rotating-anode X-ray tube'
_diffrn_source_type 'GV1000 (Cu) X-ray Source'
_exptl_absorpt_coefficient_mu 7.168
_exptl_absorpt_correction_T_max 1.000
_exptl_absorpt_correction_T_min 0.305
_exptl_absorpt_correction_type gaussian
_exptl_absorpt_process_details
;
CrysAlisPro 1.171.41.48a (Rigaku Oxford Diffraction, 2019)
Numerical absorption correction based on gaussian integration over
			a multifaceted crystal model
Empirical absorption correction using spherical harmonics,
 implemented in SCALE3 ABSPACK scaling algorithm.
;
_exptl_crystal_colour brown
_exptl_crystal_colour_primary brown
_exptl_crystal_density_diffrn 1.463
_exptl_crystal_description plate
_exptl_crystal_F_000 1640
_exptl_crystal_recrystallization_method 'Re-crystallisation from solvent: dichloromethane, n-hexane'
_exptl_crystal_size_max 0.317
_exptl_crystal_size_mid 0.059
_exptl_crystal_size_min 0.033
_refine_diff_density_max 1.004
_refine_diff_density_min -1.026
_refine_diff_density_rms 0.092
_refine_ls_extinction_method none
_refine_ls_goodness_of_fit_ref 1.021
_refine_ls_hydrogen_treatment constr
_refine_ls_matrix_type full
_refine_ls_number_parameters 832
_refine_ls_number_reflns 13807
_refine_ls_number_restraints 0
_refine_ls_restrained_S_all 1.021
_refine_ls_R_factor_all 0.0423
_refine_ls_R_factor_gt 0.0349
_refine_ls_shift/su_max 0.001
_refine_ls_shift/su_mean 0.000
_refine_ls_structure_factor_coef Fsqd
_refine_ls_weighting_details 'w=1/[\s^2^(Fo^2^)+(0.0633P)^2^] where P=(Fo^2^+2Fc^2^)/3'
_refine_ls_weighting_scheme calc
_refine_ls_wR_factor_gt 0.0912
_refine_ls_wR_factor_ref 0.0932
_reflns_Friedel_coverage 0.000
_reflns_number_gt 11415
_reflns_number_total 13807
_reflns_threshold_expression 'I > 2\s(I)'
_cod_data_source_file d3cc03282e2.cif
_cod_data_source_block abs_gaus_error
_cod_original_cell_volume 3595.75(14)
_cod_database_code 7132041
_shelx_shelxl_version_number 2018/3
_chemical_oxdiff_formula (C20H30FeP5Mo2N2B2C20H30CH2Cl2)3
_shelx_space_group_comment
;
The symmetry employed for this shelxl refinement is uniquely defined
by the following loop, which should always be used as a source of
symmetry information in preference to the above space-group names.
They are only intended as comments.
;
_shelx_estimated_absorpt_t_max 0.798
_shelx_estimated_absorpt_t_min 0.210
_olex2_refinement_description
;
1. Fixed Uiso
 At 1.2 times of:
  All C(H) groups, All C(H,H) groups
 At 1.5 times of:
  All C(H,H,H) groups
2.a Ternary CH refined with riding coordinates:
 C23(H23), C26(H26), C35(H35), C38(H38), C53(H53), C56(H56), C65(H65), C68(H68)
2.b Secondary CH2 refined with riding coordinates:
 C71(H71A,H71B), C72(H72A,H72B)
2.c Aromatic/amide H refined with riding coordinates:
 C12(H12), C13(H13), C14(H14), C15(H15), C16(H16), C19(H19), C20(H20),
 C21(H21), C31(H31), C32(H32), C33(H33), C42(H42), C43(H43), C44(H44), C45(H45),
  C46(H46), C49(H49), C50(H50), C51(H51), C61(H61), C62(H62), C63(H63)
2.d Idealised Me refined as rotating group:
 C6(H6A,H6B,H6C), C7(H7A,H7B,H7C), C8(H8A,H8B,H8C), C9(H9A,H9B,H9C), C10(H10A,
 H10B,H10C), C24(H24A,H24B,H24C), C25(H25A,H25B,H25C), C27(H27A,H27B,H27C),
 C28(H28A,H28B,H28C), C36(H36A,H36B,H36C), C37(H37A,H37B,H37C), C39(H39A,H39B,
 H39C), C40(H40A,H40B,H40C), C54(H54A,H54B,H54C), C55(H55A,H55B,H55C), C57(H57A,
 H57B,H57C), C58(H58A,H58B,H58C), C66(H66A,H66B,H66C), C67(H67A,H67B,H67C),
 C69(H69A,H69B,H69C), C70(H70A,H70B,H70C)
;
_olex2_submission_special_instructions 'No special instructions were received'
_oxdiff_exptl_absorpt_empirical_details
;
Empirical correction (ABSPACK) includes:
- Absorption correction using spherical harmonics
- Frame scaling
;
_oxdiff_exptl_absorpt_empirical_full_max 3.773
_oxdiff_exptl_absorpt_empirical_full_min 0.590

loop_
_space_group_symop_operation_xyz
'x, y, z'
'-x, -y, -z'

loop_
_atom_site_label
_atom_site_type_symbol
_atom_site_fract_x
_atom_site_fract_y
_atom_site_fract_z
_atom_site_U_iso_or_equiv
_atom_site_adp_type
_atom_site_occupancy
_atom_site_site_symmetry_order
_atom_site_calc_flag
_atom_site_refinement_flags_posn
_atom_site_refinement_flags_adp
_atom_site_refinement_flags_occupancy
_atom_site_disorder_assembly
_atom_site_disorder_group
B1 B 0.6088(3) 0.7857(2) 0.78768(12) 0.0131(6) Uani 1 1 d . . . . .
B2 B 0.3184(3) 0.6699(2) 0.64586(13) 0.0134(6) Uani 1 1 d . . . . .
C1 C 0.0242(3) 0.4522(2) 0.90940(13) 0.0215(6) Uani 1 1 d . . . . .
C2 C -0.0177(3) 0.5326(3) 0.89487(13) 0.0223(6) Uani 1 1 d . . . . .
C3 C 0.0559(3) 0.6387(3) 0.92358(13) 0.0217(6) Uani 1 1 d . . . . .
C4 C 0.1415(3) 0.6228(3) 0.95613(12) 0.0208(6) Uani 1 1 d . . . . .
C5 C 0.1209(3) 0.5075(3) 0.94759(12) 0.0212(6) Uani 1 1 d . . . . .
C6 C -0.0255(3) 0.3305(3) 0.88877(15) 0.0277(7) Uani 1 1 d . . . . .
H6A H -0.083214 0.278467 0.915089 0.041 Uiso 1 1 calc R U . . .
H6B H 0.038716 0.310117 0.884746 0.041 Uiso 1 1 calc R U . . .
H6C H -0.064575 0.323415 0.852961 0.041 Uiso 1 1 calc R U . . .
C7 C -0.1201(3) 0.5100(3) 0.85795(15) 0.0318(7) Uani 1 1 d . . . . .
H7A H -0.122491 0.460195 0.827254 0.048 Uiso 1 1 calc R U . . .
H7B H -0.111661 0.583118 0.843549 0.048 Uiso 1 1 calc R U . . .
H7C H -0.193702 0.471695 0.878744 0.048 Uiso 1 1 calc R U . . .
C8 C 0.0423(3) 0.7462(3) 0.92198(16) 0.0305(7) Uani 1 1 d . . . . .
H8A H 0.008238 0.750863 0.886320 0.046 Uiso 1 1 calc R U . . .
H8B H 0.120014 0.813642 0.927017 0.046 Uiso 1 1 calc R U . . .
H8C H -0.010235 0.744241 0.951568 0.046 Uiso 1 1 calc R U . . .
C9 C 0.2349(3) 0.7088(3) 0.99366(14) 0.0290(7) Uani 1 1 d . . . . .
H9A H 0.244803 0.786038 0.985829 0.044 Uiso 1 1 calc R U . . .
H9B H 0.309982 0.707348 0.987677 0.044 Uiso 1 1 calc R U . . .
H9C H 0.211085 0.689378 1.032037 0.044 Uiso 1 1 calc R U . . .
C10 C 0.1882(3) 0.4551(3) 0.97604(14) 0.0258(6) Uani 1 1 d . . . . .
H10A H 0.164407 0.440982 1.014675 0.039 Uiso 1 1 calc R U . . .
H10B H 0.273226 0.507902 0.974216 0.039 Uiso 1 1 calc R U . . .
H10C H 0.171061 0.381978 0.957908 0.039 Uiso 1 1 calc R U . . .
C11 C 0.7489(2) 0.8358(2) 0.78928(11) 0.0145(5) Uani 1 1 d . . . . .
C12 C 0.8314(3) 0.9499(2) 0.80343(12) 0.0182(5) Uani 1 1 d . . . . .
H12 H 0.803473 1.003011 0.813270 0.022 Uiso 1 1 calc R U . . .
C13 C 0.9526(3) 0.9866(3) 0.80337(13) 0.0236(6) Uani 1 1 d . . . . .
H13 H 1.006019 1.063758 0.813676 0.028 Uiso 1 1 calc R U . . .
C14 C 0.9959(3) 0.9119(3) 0.78845(14) 0.0281(7) Uani 1 1 d . . . . .
H14 H 1.078788 0.937710 0.787888 0.034 Uiso 1 1 calc R U . . .
C15 C 0.9171(3) 0.7986(3) 0.77423(14) 0.0249(6) Uani 1 1 d . . . . .
H15 H 0.946120 0.746575 0.763937 0.030 Uiso 1 1 calc R U . . .
C16 C 0.7962(3) 0.7618(2) 0.77510(12) 0.0186(6) Uani 1 1 d . . . . .
H16 H 0.743470 0.683861 0.765788 0.022 Uiso 1 1 calc R U . . .
C17 C 0.5601(2) 0.5906(2) 0.83224(12) 0.0139(5) Uani 1 1 d . . . . .
C18 C 0.5960(2) 0.6216(2) 0.88858(12) 0.0169(5) Uani 1 1 d . . . . .
C19 C 0.5987(3) 0.5389(3) 0.92373(13) 0.0216(6) Uani 1 1 d . . . . .
H19 H 0.619734 0.558940 0.961342 0.026 Uiso 1 1 calc R U . . .
C20 C 0.5717(3) 0.4287(3) 0.90603(13) 0.0234(6) Uani 1 1 d . . . . .
H20 H 0.571730 0.373453 0.931253 0.028 Uiso 1 1 calc R U . . .
C21 C 0.5450(3) 0.4009(2) 0.85120(13) 0.0201(6) Uani 1 1 d . . . . .
H21 H 0.530062 0.326771 0.838335 0.024 Uiso 1 1 calc R U . . .
C22 C 0.5394(2) 0.4794(2) 0.81400(12) 0.0161(5) Uani 1 1 d . . . . .
C23 C 0.6399(3) 0.7412(2) 0.91339(12) 0.0176(5) Uani 1 1 d . . . . .
H23 H 0.623459 0.789774 0.886541 0.021 Uiso 1 1 calc R U . . .
C24 C 0.5798(3) 0.7404(3) 0.96818(13) 0.0244(6) Uani 1 1 d . . . . .
H24A H 0.493659 0.699640 0.963048 0.037 Uiso 1 1 calc R U . . .
H24B H 0.604311 0.819933 0.980115 0.037 Uiso 1 1 calc R U . . .
H24C H 0.603324 0.701295 0.996266 0.037 Uiso 1 1 calc R U . . .
C25 C 0.7742(3) 0.7961(3) 0.92362(13) 0.0233(6) Uani 1 1 d . . . . .
H25A H 0.791120 0.752842 0.952058 0.035 Uiso 1 1 calc R U . . .
H25B H 0.803607 0.876192 0.935923 0.035 Uiso 1 1 calc R U . . .
H25C H 0.813408 0.794402 0.889402 0.035 Uiso 1 1 calc R U . . .
C26 C 0.5123(3) 0.4401(2) 0.75455(12) 0.0195(6) Uani 1 1 d . . . . .
H26 H 0.514727 0.505226 0.732352 0.023 Uiso 1 1 calc R U . . .
C27 C 0.3886(3) 0.3381(3) 0.74871(14) 0.0258(6) Uani 1 1 d . . . . .
H27A H 0.373363 0.312782 0.710099 0.039 Uiso 1 1 calc R U . . .
H27B H 0.329723 0.361369 0.760638 0.039 Uiso 1 1 calc R U . . .
H27C H 0.383232 0.274510 0.771653 0.039 Uiso 1 1 calc R U . . .
C28 C 0.6046(3) 0.4078(3) 0.73160(14) 0.0258(7) Uani 1 1 d . . . . .
H28A H 0.596162 0.337477 0.749416 0.039 Uiso 1 1 calc R U . . .
H28B H 0.684260 0.470818 0.738989 0.039 Uiso 1 1 calc R U . . .
H28C H 0.592400 0.394564 0.691764 0.039 Uiso 1 1 calc R U . . .
C29 C 0.6164(2) 0.9779(2) 0.76931(12) 0.0139(5) Uani 1 1 d . . . . .
C30 C 0.6262(2) 1.0531(2) 0.81327(12) 0.0170(5) Uani 1 1 d . . . . .
C31 C 0.6914(3) 1.1721(2) 0.80602(13) 0.0209(6) Uani 1 1 d . . . . .
H31 H 0.696616 1.222521 0.835337 0.025 Uiso 1 1 calc R U . . .
C32 C 0.7485(3) 1.2183(2) 0.75719(14) 0.0211(6) Uani 1 1 d . . . . .
H32 H 0.792050 1.299477 0.752906 0.025 Uiso 1 1 calc R U . . .
C33 C 0.7411(3) 1.1449(2) 0.71487(13) 0.0196(6) Uani 1 1 d . . . . .
H33 H 0.780882 1.176757 0.681461 0.024 Uiso 1 1 calc R U . . .
C34 C 0.6771(2) 1.0250(2) 0.71946(12) 0.0153(5) Uani 1 1 d . . . . .
C35 C 0.5751(3) 1.0104(2) 0.87037(12) 0.0186(6) Uani 1 1 d . . . . .
H35 H 0.523496 0.925150 0.867948 0.022 Uiso 1 1 calc R U . . .
C36 C 0.6756(3) 1.0343(3) 0.91203(13) 0.0258(6) Uani 1 1 d . . . . .
H36A H 0.722216 0.997151 0.899255 0.039 Uiso 1 1 calc R U . . .
H36B H 0.641882 1.003340 0.948015 0.039 Uiso 1 1 calc R U . . .
H36C H 0.726899 1.117648 0.915368 0.039 Uiso 1 1 calc R U . . .
C37 C 0.5004(3) 1.0651(3) 0.89203(14) 0.0271(7) Uani 1 1 d . . . . .
H37A H 0.550584 1.148213 0.897027 0.041 Uiso 1 1 calc R U . . .
H37B H 0.466041 1.030540 0.927425 0.041 Uiso 1 1 calc R U . . .
H37C H 0.436729 1.051349 0.865504 0.041 Uiso 1 1 calc R U . . .
C38 C 0.6798(3) 0.9515(2) 0.67136(12) 0.0181(6) Uani 1 1 d . . . . .
H38 H 0.631173 0.868476 0.681112 0.022 Uiso 1 1 calc R U . . .
C39 C 0.6276(3) 0.9747(4) 0.61904(14) 0.0347(8) Uani 1 1 d . . . . .
H39A H 0.547733 0.963731 0.626346 0.052 Uiso 1 1 calc R U . . .
H39B H 0.623874 0.921146 0.589883 0.052 Uiso 1 1 calc R U . . .
H39C H 0.677806 1.054101 0.607244 0.052 Uiso 1 1 calc R U . . .
C40 C 0.8061(3) 0.9728(3) 0.65910(14) 0.0241(6) Uani 1 1 d . . . . .
H40A H 0.854281 1.053208 0.648147 0.036 Uiso 1 1 calc R U . . .
H40B H 0.803732 0.921515 0.629134 0.036 Uiso 1 1 calc R U . . .
H40C H 0.840835 0.957456 0.692180 0.036 Uiso 1 1 calc R U . . .
C41 C 0.3177(2) 0.6838(2) 0.58097(12) 0.0160(5) Uani 1 1 d . . . . .
C42 C 0.2841(2) 0.5923(2) 0.54272(12) 0.0178(5) Uani 1 1 d . . . . .
H42 H 0.258596 0.516371 0.555923 0.021 Uiso 1 1 calc R U . . .
C43 C 0.2872(3) 0.6102(3) 0.48636(13) 0.0237(6) Uani 1 1 d . . . . .
H43 H 0.262928 0.546599 0.461699 0.028 Uiso 1 1 calc R U . . .
C44 C 0.3255(3) 0.7203(3) 0.46560(14) 0.0283(7) Uani 1 1 d . . . . .
H44 H 0.328566 0.732423 0.426961 0.034 Uiso 1 1 calc R U . . .
C45 C 0.3590(3) 0.8120(3) 0.50182(14) 0.0297(7) Uani 1 1 d . . . . .
H45 H 0.386286 0.887861 0.488111 0.036 Uiso 1 1 calc R U . . .
C46 C 0.3530(3) 0.7935(3) 0.55860(12) 0.0206(6) Uani 1 1 d . . . . .
H46 H 0.373352 0.857112 0.582878 0.025 Uiso 1 1 calc R U . . .
C47 C 0.3539(2) 0.4958(2) 0.64304(11) 0.0136(5) Uani 1 1 d . . . . .
C48 C 0.4616(3) 0.5194(2) 0.61756(11) 0.0155(5) Uani 1 1 d . . . . .
C49 C 0.4704(3) 0.4305(2) 0.59003(12) 0.0192(6) Uani 1 1 d . . . . .
H49 H 0.543366 0.445557 0.573645 0.023 Uiso 1 1 calc R U . . .
C50 C 0.3752(3) 0.3202(2) 0.58581(12) 0.0212(6) Uani 1 1 d . . . . .
H50 H 0.383346 0.260752 0.566958 0.025 Uiso 1 1 calc R U . . .
C51 C 0.2686(3) 0.2983(2) 0.60945(12) 0.0202(6) Uani 1 1 d . . . . .
H51 H 0.203176 0.223289 0.606164 0.024 Uiso 1 1 calc R U . . .
C52 C 0.2552(3) 0.3839(2) 0.63798(12) 0.0178(5) Uani 1 1 d . . . . .
C53 C 0.5679(3) 0.6395(2) 0.61606(12) 0.0187(6) Uani 1 1 d . . . . .
H53 H 0.548923 0.693209 0.638109 0.022 Uiso 1 1 calc R U . . .
C54 C 0.6797(3) 0.6423(3) 0.63999(14) 0.0253(6) Uani 1 1 d . . . . .
H54A H 0.665615 0.614948 0.678057 0.038 Uiso 1 1 calc R U . . .
H54B H 0.744417 0.721470 0.639403 0.038 Uiso 1 1 calc R U . . .
H54C H 0.701255 0.592329 0.617936 0.038 Uiso 1 1 calc R U . . .
C55 C 0.5935(3) 0.6839(3) 0.55660(14) 0.0256(6) Uani 1 1 d . . . . .
H55A H 0.610547 0.631138 0.534215 0.038 Uiso 1 1 calc R U . . .
H55B H 0.662029 0.760818 0.556514 0.038 Uiso 1 1 calc R U . . .
H55C H 0.524322 0.687844 0.541183 0.038 Uiso 1 1 calc R U . . .
C56 C 0.1321(3) 0.3529(2) 0.65950(13) 0.0206(6) Uani 1 1 d . . . . .
H56 H 0.135261 0.423845 0.676548 0.025 Uiso 1 1 calc R U . . .
C57 C 0.0407(3) 0.3137(3) 0.61257(14) 0.0269(7) Uani 1 1 d . . . . .
H57A H 0.067482 0.372389 0.583806 0.040 Uiso 1 1 calc R U . . .
H57B H -0.035422 0.302652 0.626722 0.040 Uiso 1 1 calc R U . . .
H57C H 0.031492 0.240785 0.597086 0.040 Uiso 1 1 calc R U . . .
C58 C 0.0910(3) 0.2585(3) 0.70384(14) 0.0262(7) Uani 1 1 d . . . . .
H58A H 0.088639 0.188446 0.688249 0.039 Uiso 1 1 calc R U . . .
H58B H 0.011757 0.241678 0.716199 0.039 Uiso 1 1 calc R U . . .
H58C H 0.146419 0.285482 0.735221 0.039 Uiso 1 1 calc R U . . .
C59 C 0.2238(2) 0.8007(2) 0.66711(11) 0.0146(5) Uani 1 1 d . . . . .
C60 C 0.2628(3) 0.9195(2) 0.67449(12) 0.0170(5) Uani 1 1 d . . . . .
C61 C 0.1844(3) 0.9651(3) 0.66534(13) 0.0224(6) Uani 1 1 d . . . . .
H61 H 0.211900 1.045501 0.670141 0.027 Uiso 1 1 calc R U . . .
C62 C 0.0684(3) 0.8959(3) 0.64955(14) 0.0266(7) Uani 1 1 d . . . . .
H62 H 0.015734 0.927646 0.644056 0.032 Uiso 1 1 calc R U . . .
C63 C 0.0302(3) 0.7795(3) 0.64188(14) 0.0258(6) Uani 1 1 d . . . . .
H63 H -0.049929 0.731615 0.631212 0.031 Uiso 1 1 calc R U . . .
C64 C 0.1047(3) 0.7289(2) 0.64919(12) 0.0184(6) Uani 1 1 d . . . . .
C65 C 0.3869(3) 1.0044(2) 0.69367(13) 0.0182(6) Uani 1 1 d . . . . .
H65 H 0.434900 0.962274 0.696033 0.022 Uiso 1 1 calc R U . . .
C66 C 0.3836(3) 1.0510(3) 0.75109(13) 0.0253(6) Uani 1 1 d . . . . .
H66A H 0.332487 1.088066 0.750286 0.038 Uiso 1 1 calc R U . . .
H66B H 0.463913 1.107418 0.762483 0.038 Uiso 1 1 calc R U . . .
H66C H 0.352432 0.987241 0.777313 0.038 Uiso 1 1 calc R U . . .
C67 C 0.4481(3) 1.1050(3) 0.65321(14) 0.0266(7) Uani 1 1 d . . . . .
H67A H 0.441067 1.074388 0.615709 0.040 Uiso 1 1 calc R U . . .
H67B H 0.532041 1.149708 0.663416 0.040 Uiso 1 1 calc R U . . .
H67C H 0.410257 1.154978 0.654807 0.040 Uiso 1 1 calc R U . . .
C68 C 0.0504(2) 0.6009(2) 0.63627(13) 0.0205(6) Uani 1 1 d . . . . .
H68 H 0.110866 0.574521 0.644284 0.025 Uiso 1 1 calc R U . . .
C69 C 0.0165(3) 0.5799(3) 0.57458(14) 0.0268(7) Uani 1 1 d . . . . .
H69A H -0.043019 0.605027 0.566118 0.040 Uiso 1 1 calc R U . . .
H69B H -0.016052 0.497488 0.566041 0.040 Uiso 1 1 calc R U . . .
H69C H 0.087010 0.623665 0.552376 0.040 Uiso 1 1 calc R U . . .
C70 C -0.0602(3) 0.5291(3) 0.67105(15) 0.0281(7) Uani 1 1 d . . . . .
H70A H -0.038915 0.542316 0.710279 0.042 Uiso 1 1 calc R U . . .
H70B H -0.090553 0.447065 0.662241 0.042 Uiso 1 1 calc R U . . .
H70C H -0.121279 0.552220 0.662710 0.042 Uiso 1 1 calc R U . . .
Fe1 Fe 0.15965(4) 0.59457(4) 0.87253(2) 0.01375(9) Uani 1 1 d . . . . .
Mo1 Mo 0.36798(2) 0.76949(2) 0.75841(2) 0.01032(6) Uani 1 1 d . . . . .
Mo2 Mo 0.36896(2) 0.60229(2) 0.75701(2) 0.01023(6) Uani 1 1 d . . . . .
N1 N 0.54944(19) 0.85500(17) 0.77540(9) 0.0124(4) Uani 1 1 d . . . . .
N2 N 0.53468(19) 0.66187(18) 0.79596(9) 0.0123(4) Uani 1 1 d . . . . .
N3 N 0.3015(2) 0.75208(18) 0.68137(9) 0.0128(4) Uani 1 1 d . . . . .
N4 N 0.3417(2) 0.58444(18) 0.67337(9) 0.0125(4) Uani 1 1 d . . . . .
P1 P 0.37227(6) 0.68204(6) 0.86437(3) 0.01640(14) Uani 1 1 d . . . . .
P2 P 0.26901(6) 0.50060(6) 0.84681(3) 0.01667(14) Uani 1 1 d . . . . .
P3 P 0.15392(6) 0.51248(6) 0.78030(3) 0.01696(14) Uani 1 1 d . . . . .
P4 P 0.14377(6) 0.67840(6) 0.78776(3) 0.01792(14) Uani 1 1 d . . . . .
P5 P 0.28069(6) 0.78311(6) 0.84887(3) 0.01694(14) Uani 1 1 d . . . . .
C71 C 0.1247(4) 0.8785(4) 0.51329(18) 0.0437(9) Uani 1 1 d . . . . .
H71A H 0.137395 0.840694 0.546071 0.052 Uiso 1 1 calc R U . . .
H71B H 0.140085 0.843393 0.480212 0.052 Uiso 1 1 calc R U . . .
Cl11 Cl -0.02564(12) 0.85166(11) 0.51140(5) 0.0555(3) Uani 1 1 d . . . . .
Cl12 Cl 0.22610(12) 1.02584(9) 0.51566(5) 0.0569(3) Uani 1 1 d . . . . .
C72 C 0.1240(4) 1.0638(4) 0.92806(18) 0.0474(10) Uani 1 1 d . . . . .
H72A H 0.158837 1.045346 0.960725 0.057 Uiso 1 1 calc R U . . .
H72B H 0.083014 0.993078 0.905204 0.057 Uiso 1 1 calc R U . . .
Cl13 Cl 0.02028(10) 1.11114(8) 0.94962(4) 0.0444(2) Uani 1 1 d . . . . .
Cl14 Cl 0.23725(12) 1.17305(14) 0.88962(6) 0.0724(4) Uani 1 1 d . . . . .

loop_
_atom_site_aniso_label
_atom_site_aniso_U_11
_atom_site_aniso_U_22
_atom_site_aniso_U_33
_atom_site_aniso_U_23
_atom_site_aniso_U_13
_atom_site_aniso_U_12
B1 0.0092(14) 0.0119(13) 0.0137(14) -0.0012(10) -0.0004(11) 0.0012(11)
B2 0.0100(13) 0.0095(12) 0.0179(15) -0.0023(10) -0.0039(11) 0.0023(10)
C1 0.0134(14) 0.0199(14) 0.0245(15) 0.0009(11) 0.0064(11) 0.0021(11)
C2 0.0105(13) 0.0259(15) 0.0258(15) 0.0022(12) 0.0100(12) 0.0044(11)
C3 0.0172(14) 0.0235(14) 0.0241(15) -0.0005(11) 0.0085(12) 0.0090(12)
C4 0.0164(14) 0.0241(14) 0.0176(14) -0.0012(11) 0.0079(11) 0.0056(12)
C5 0.0154(14) 0.0236(14) 0.0193(14) 0.0047(11) 0.0069(11) 0.0045(12)
C6 0.0215(16) 0.0169(14) 0.0337(18) 0.0017(12) 0.0050(13) -0.0003(12)
C7 0.0147(15) 0.0402(18) 0.0353(19) 0.0006(15) 0.0030(13) 0.0084(14)
C8 0.0263(17) 0.0273(16) 0.042(2) 0.0021(14) 0.0145(15) 0.0160(14)
C9 0.0260(17) 0.0295(16) 0.0242(16) -0.0070(13) 0.0040(13) 0.0067(13)
C10 0.0245(16) 0.0268(15) 0.0245(16) 0.0072(12) 0.0057(13) 0.0105(13)
C11 0.0089(12) 0.0173(12) 0.0141(12) 0.0017(10) -0.0009(10) 0.0035(10)
C12 0.0139(14) 0.0185(13) 0.0185(14) 0.0013(10) 0.0006(11) 0.0045(11)
C13 0.0136(14) 0.0255(15) 0.0226(15) 0.0016(12) -0.0020(11) 0.0015(12)
C14 0.0115(14) 0.0404(18) 0.0313(17) 0.0044(14) 0.0038(12) 0.0110(13)
C15 0.0163(15) 0.0343(16) 0.0276(16) 0.0034(13) 0.0038(12) 0.0147(13)
C16 0.0137(14) 0.0201(13) 0.0201(14) 0.0034(11) 0.0011(11) 0.0064(11)
C17 0.0081(12) 0.0151(12) 0.0194(13) 0.0042(10) 0.0016(10) 0.0061(10)
C18 0.0127(13) 0.0194(13) 0.0186(14) 0.0030(10) 0.0023(10) 0.0073(11)
C19 0.0201(15) 0.0270(15) 0.0185(14) 0.0046(11) -0.0007(11) 0.0115(12)
C20 0.0255(16) 0.0255(15) 0.0226(15) 0.0118(12) 0.0043(12) 0.0147(13)
C21 0.0203(14) 0.0168(13) 0.0254(15) 0.0039(11) 0.0012(12) 0.0103(11)
C22 0.0125(13) 0.0158(12) 0.0196(14) 0.0031(10) 0.0036(10) 0.0063(10)
C23 0.0137(13) 0.0208(13) 0.0169(13) 0.0000(10) -0.0004(10) 0.0070(11)
C24 0.0240(16) 0.0315(16) 0.0179(14) -0.0022(12) -0.0002(12) 0.0132(13)
C25 0.0177(15) 0.0281(15) 0.0209(15) 0.0006(12) -0.0031(11) 0.0081(12)
C26 0.0242(15) 0.0143(13) 0.0215(15) -0.0003(10) -0.0003(12) 0.0103(12)
C27 0.0244(16) 0.0186(14) 0.0334(17) -0.0062(12) -0.0066(13) 0.0094(12)
C28 0.0316(18) 0.0220(14) 0.0292(16) 0.0028(12) 0.0054(14) 0.0169(13)
C29 0.0076(12) 0.0105(12) 0.0224(14) -0.0007(10) -0.0024(10) 0.0033(10)
C30 0.0125(13) 0.0119(12) 0.0233(15) -0.0014(10) 0.0000(11) 0.0029(10)
C31 0.0178(14) 0.0125(13) 0.0299(16) -0.0043(11) -0.0015(12) 0.0051(11)
C32 0.0143(14) 0.0083(12) 0.0343(17) 0.0003(11) -0.0023(12) 0.0000(10)
C33 0.0128(13) 0.0165(13) 0.0260(15) 0.0038(11) 0.0026(11) 0.0037(11)
C34 0.0095(12) 0.0116(12) 0.0219(14) 0.0000(10) -0.0013(10) 0.0026(10)
C35 0.0178(14) 0.0132(12) 0.0197(14) -0.0038(10) 0.0007(11) 0.0029(11)
C36 0.0268(17) 0.0194(14) 0.0233(15) -0.0031(11) -0.0010(13) 0.0041(12)
C37 0.0261(17) 0.0240(15) 0.0283(16) -0.0054(12) 0.0084(13) 0.0092(13)
C38 0.0156(14) 0.0123(12) 0.0207(14) -0.0004(10) 0.0025(11) 0.0018(10)
C39 0.0333(19) 0.056(2) 0.0245(17) -0.0110(15) -0.0063(14) 0.0291(18)
C40 0.0205(15) 0.0267(15) 0.0271(16) -0.0029(12) 0.0009(12) 0.0128(13)
C41 0.0099(12) 0.0190(13) 0.0185(14) 0.0001(10) 0.0024(10) 0.0063(10)
C42 0.0119(13) 0.0209(13) 0.0193(14) -0.0003(11) -0.0020(10) 0.0065(11)
C43 0.0175(15) 0.0327(16) 0.0207(15) -0.0073(12) -0.0033(11) 0.0116(13)
C44 0.0271(17) 0.0395(18) 0.0179(15) 0.0058(13) 0.0026(12) 0.0152(14)
C45 0.0327(18) 0.0298(16) 0.0252(17) 0.0099(13) 0.0035(14) 0.0132(14)
C46 0.0197(15) 0.0224(14) 0.0189(14) 0.0021(11) 0.0017(11) 0.0091(12)
C47 0.0167(13) 0.0091(11) 0.0139(12) -0.0009(9) -0.0016(10) 0.0052(10)
C48 0.0181(14) 0.0136(12) 0.0141(13) 0.0001(10) 0.0001(10) 0.0068(11)
C49 0.0224(15) 0.0194(13) 0.0180(14) 0.0002(10) 0.0023(11) 0.0116(12)
C50 0.0307(17) 0.0157(13) 0.0186(14) -0.0030(10) -0.0014(12) 0.0121(12)
C51 0.0244(15) 0.0132(12) 0.0206(14) -0.0020(10) -0.0017(11) 0.0068(11)
C52 0.0178(14) 0.0136(12) 0.0184(14) -0.0016(10) -0.0018(11) 0.0043(11)
C53 0.0171(14) 0.0156(13) 0.0227(15) -0.0011(11) 0.0037(11) 0.0071(11)
C54 0.0169(15) 0.0263(15) 0.0286(16) 0.0043(12) -0.0019(12) 0.0065(12)
C55 0.0202(15) 0.0256(15) 0.0278(16) 0.0075(12) 0.0016(13) 0.0080(12)
C56 0.0144(14) 0.0138(12) 0.0280(16) -0.0025(11) 0.0002(12) 0.0019(11)
C57 0.0186(15) 0.0226(15) 0.0319(17) -0.0021(12) -0.0023(13) 0.0033(12)
C58 0.0173(15) 0.0210(14) 0.0313(17) 0.0020(12) 0.0026(13) 0.0013(12)
C59 0.0116(13) 0.0187(13) 0.0146(13) 0.0011(10) 0.0004(10) 0.0080(11)
C60 0.0144(13) 0.0184(13) 0.0195(14) 0.0008(10) -0.0009(11) 0.0087(11)
C61 0.0232(15) 0.0226(14) 0.0279(16) 0.0006(12) -0.0001(12) 0.0163(13)
C62 0.0215(16) 0.0341(17) 0.0339(18) -0.0005(13) -0.0026(13) 0.0212(14)
C63 0.0156(15) 0.0308(16) 0.0328(17) -0.0020(13) -0.0039(12) 0.0124(13)
C64 0.0132(13) 0.0204(14) 0.0206(14) 0.0004(11) -0.0018(11) 0.0071(11)
C65 0.0140(13) 0.0123(12) 0.0288(15) 0.0008(11) -0.0017(11) 0.0064(10)
C66 0.0291(17) 0.0178(14) 0.0284(16) -0.0024(12) -0.0047(13) 0.0107(12)
C67 0.0256(16) 0.0156(13) 0.0367(18) 0.0036(12) 0.0017(14) 0.0080(12)
C68 0.0094(13) 0.0201(14) 0.0287(16) -0.0005(11) -0.0035(11) 0.0043(11)
C69 0.0165(15) 0.0281(16) 0.0342(18) -0.0060(13) -0.0077(13) 0.0094(12)
C70 0.0141(15) 0.0280(16) 0.0354(18) 0.0031(13) -0.0013(13) 0.0041(12)
Fe1 0.0097(2) 0.01322(19) 0.0163(2) 0.00053(16) 0.00364(16) 0.00368(16)
Mo1 0.00776(10) 0.00745(9) 0.01457(11) 0.00011(7) 0.00056(7) 0.00255(7)
Mo2 0.00819(10) 0.00707(9) 0.01408(11) -0.00019(7) 0.00053(7) 0.00243(7)
N1 0.0088(10) 0.0055(9) 0.0184(11) -0.0020(8) 0.0000(8) -0.0003(8)
N2 0.0096(10) 0.0124(10) 0.0156(11) 0.0009(8) 0.0005(8) 0.0058(9)
N3 0.0086(10) 0.0141(10) 0.0163(11) 0.0039(8) 0.0020(8) 0.0058(8)
N4 0.0110(11) 0.0106(10) 0.0149(11) -0.0021(8) -0.0018(8) 0.0043(8)
P1 0.0121(3) 0.0155(3) 0.0198(3) 0.0005(3) 0.0013(3) 0.0049(3)
P2 0.0156(3) 0.0139(3) 0.0193(3) 0.0027(2) 0.0041(3) 0.0057(3)
P3 0.0115(3) 0.0146(3) 0.0212(4) -0.0013(3) 0.0007(3) 0.0032(3)
P4 0.0140(3) 0.0199(3) 0.0208(4) 0.0010(3) 0.0016(3) 0.0087(3)
P5 0.0147(3) 0.0136(3) 0.0214(3) 0.0001(3) 0.0043(3) 0.0056(3)
C71 0.050(3) 0.042(2) 0.042(2) -0.0044(17) -0.0008(19) 0.0246(19)
Cl11 0.0646(7) 0.0711(7) 0.0452(6) -0.0103(5) -0.0132(5) 0.0442(6)
Cl12 0.0801(8) 0.0381(5) 0.0462(6) 0.0089(4) 0.0149(6) 0.0220(5)
C72 0.064(3) 0.045(2) 0.034(2) -0.0021(17) -0.0096(19) 0.027(2)
Cl13 0.0489(6) 0.0306(4) 0.0489(5) -0.0012(4) -0.0066(4) 0.0146(4)
Cl14 0.0448(7) 0.0951(10) 0.0522(7) 0.0054(7) -0.0014(5) 0.0115(6)

loop_
_atom_type_symbol
_atom_type_description
_atom_type_scat_dispersion_real
_atom_type_scat_dispersion_imag
_atom_type_scat_source
C C 0.0181 0.0091 'International Tables Vol C Tables 4.2.6.8 and 6.1.1.4'
H H 0.0000 0.0000 'International Tables Vol C Tables 4.2.6.8 and 6.1.1.4'
B B 0.0090 0.0039 'International Tables Vol C Tables 4.2.6.8 and 6.1.1.4'
Cl Cl 0.3639 0.7018 'International Tables Vol C Tables 4.2.6.8 and 6.1.1.4'
Fe Fe -1.1336 3.1974 'International Tables Vol C Tables 4.2.6.8 and 6.1.1.4'
Mo Mo -0.0483 2.7339 'International Tables Vol C Tables 4.2.6.8 and 6.1.1.4'
N N 0.0311 0.0180 'International Tables Vol C Tables 4.2.6.8 and 6.1.1.4'
P P 0.2955 0.4335 'International Tables Vol C Tables 4.2.6.8 and 6.1.1.4'

loop_
_exptl_crystal_face_index_h
_exptl_crystal_face_index_k
_exptl_crystal_face_index_l
_exptl_crystal_face_perp_dist
0 8 0 0.0134
8 -5 -1 0.1580
0 -7 0 0.0329
0 2 -15 0.0132
1 -2 15 0.0159
-5 3 13 0.0892
6 -4 -10 0.1214
1 -5 12 0.0164
-7 1 -7 0.1341
-1 1 -16 0.0194
1 0 16 0.0123

loop_
_geom_angle_atom_site_label_1
_geom_angle_atom_site_label_2
_geom_angle_atom_site_label_3
_geom_angle
_geom_angle_site_symmetry_1
_geom_angle_site_symmetry_3
_geom_angle_publ_flag
N1 B1 C11 123.7(2) . . ?
N1 B1 N2 117.7(2) . . ?
N2 B1 C11 118.5(2) . . ?
N3 B2 C41 119.1(2) . . ?
N4 B2 C41 124.1(2) . . ?
N4 B2 N3 116.7(2) . . ?
C2 C1 C6 125.9(3) . . ?
C2 C1 Fe1 70.70(16) . . ?
C5 C1 C2 108.3(3) . . ?
C5 C1 C6 125.8(3) . . ?
C5 C1 Fe1 70.49(16) . . ?
C6 C1 Fe1 125.1(2) . . ?
C1 C2 C3 107.2(3) . . ?
C1 C2 C7 126.4(3) . . ?
C1 C2 Fe1 69.15(17) . . ?
C3 C2 C7 126.3(3) . . ?
C3 C2 Fe1 69.68(16) . . ?
C7 C2 Fe1 127.4(2) . . ?
C2 C3 C8 125.9(3) . . ?
C2 C3 Fe1 70.19(16) . . ?
C4 C3 C2 108.5(3) . . ?
C4 C3 C8 125.6(3) . . ?
C4 C3 Fe1 70.17(16) . . ?
C8 C3 Fe1 127.6(2) . . ?
C3 C4 C9 127.5(3) . . ?
C3 C4 Fe1 69.72(17) . . ?
C5 C4 C3 107.6(3) . . ?
C5 C4 C9 124.9(3) . . ?
C5 C4 Fe1 69.97(17) . . ?
C9 C4 Fe1 126.7(2) . . ?
C1 C5 C10 127.2(3) . . ?
C1 C5 Fe1 69.34(17) . . ?
C4 C5 C1 108.4(3) . . ?
C4 C5 C10 124.3(3) . . ?
C4 C5 Fe1 70.31(16) . . ?
C10 C5 Fe1 127.8(2) . . ?
C1 C6 H6A 109.5 . . ?
C1 C6 H6B 109.5 . . ?
C1 C6 H6C 109.5 . . ?
H6A C6 H6B 109.5 . . ?
H6A C6 H6C 109.5 . . ?
H6B C6 H6C 109.5 . . ?
C2 C7 H7A 109.5 . . ?
C2 C7 H7B 109.5 . . ?
C2 C7 H7C 109.5 . . ?
H7A C7 H7B 109.5 . . ?
H7A C7 H7C 109.5 . . ?
H7B C7 H7C 109.5 . . ?
C3 C8 H8A 109.5 . . ?
C3 C8 H8B 109.5 . . ?
C3 C8 H8C 109.5 . . ?
H8A C8 H8B 109.5 . . ?
H8A C8 H8C 109.5 . . ?
H8B C8 H8C 109.5 . . ?
C4 C9 H9A 109.5 . . ?
C4 C9 H9B 109.5 . . ?
C4 C9 H9C 109.5 . . ?
H9A C9 H9B 109.5 . . ?
H9A C9 H9C 109.5 . . ?
H9B C9 H9C 109.5 . . ?
C5 C10 H10A 109.5 . . ?
C5 C10 H10B 109.5 . . ?
C5 C10 H10C 109.5 . . ?
H10A C10 H10B 109.5 . . ?
H10A C10 H10C 109.5 . . ?
H10B C10 H10C 109.5 . . ?
C12 C11 B1 125.5(2) . . ?
C16 C11 B1 118.3(2) . . ?
C16 C11 C12 116.2(3) . . ?
C11 C12 H12 119.2 . . ?
C13 C12 C11 121.7(3) . . ?
C13 C12 H12 119.2 . . ?
C12 C13 H13 119.8 . . ?
C14 C13 C12 120.5(3) . . ?
C14 C13 H13 119.8 . . ?
C13 C14 H14 120.3 . . ?
C13 C14 C15 119.5(3) . . ?
C15 C14 H14 120.3 . . ?
C14 C15 H15 120.1 . . ?
C16 C15 C14 119.9(3) . . ?
C16 C15 H15 120.1 . . ?
C11 C16 H16 118.9 . . ?
C15 C16 C11 122.2(3) . . ?
C15 C16 H16 118.9 . . ?
C22 C17 C18 117.6(2) . . ?
C22 C17 N2 119.5(3) . . ?
N2 C17 C18 122.7(2) . . ?
C17 C18 C23 125.3(2) . . ?
C19 C18 C17 118.9(3) . . ?
C19 C18 C23 115.7(3) . . ?
C18 C19 H19 118.7 . . ?
C20 C19 C18 122.7(3) . . ?
C20 C19 H19 118.7 . . ?
C19 C20 H20 120.7 . . ?
C21 C20 C19 118.6(3) . . ?
C21 C20 H20 120.7 . . ?
C20 C21 H21 119.3 . . ?
C20 C21 C22 121.4(3) . . ?
C22 C21 H21 119.3 . . ?
C17 C22 C26 122.9(2) . . ?
C21 C22 C17 120.5(3) . . ?
C21 C22 C26 116.6(2) . . ?
C18 C23 H23 108.6 . . ?
C18 C23 C24 112.9(2) . . ?
C18 C23 C25 109.6(2) . . ?
C24 C23 H23 108.6 . . ?
C25 C23 H23 108.6 . . ?
C25 C23 C24 108.5(2) . . ?
C23 C24 H24A 109.5 . . ?
C23 C24 H24B 109.5 . . ?
C23 C24 H24C 109.5 . . ?
H24A C24 H24B 109.5 . . ?
H24A C24 H24C 109.5 . . ?
H24B C24 H24C 109.5 . . ?
C23 C25 H25A 109.5 . . ?
C23 C25 H25B 109.5 . . ?
C23 C25 H25C 109.5 . . ?
H25A C25 H25B 109.5 . . ?
H25A C25 H25C 109.5 . . ?
H25B C25 H25C 109.5 . . ?
C22 C26 H26 108.3 . . ?
C22 C26 C27 110.7(3) . . ?
C22 C26 C28 111.2(3) . . ?
C27 C26 H26 108.3 . . ?
C27 C26 C28 110.1(2) . . ?
C28 C26 H26 108.3 . . ?
C26 C27 H27A 109.5 . . ?
C26 C27 H27B 109.5 . . ?
C26 C27 H27C 109.5 . . ?
H27A C27 H27B 109.5 . . ?
H27A C27 H27C 109.5 . . ?
H27B C27 H27C 109.5 . . ?
C26 C28 H28A 109.5 . . ?
C26 C28 H28B 109.5 . . ?
C26 C28 H28C 109.5 . . ?
H28A C28 H28B 109.5 . . ?
H28A C28 H28C 109.5 . . ?
H28B C28 H28C 109.5 . . ?
C30 C29 C34 119.2(2) . . ?
C30 C29 N1 120.6(2) . . ?
C34 C29 N1 120.1(2) . . ?
C29 C30 C35 123.0(2) . . ?
C31 C30 C29 119.3(3) . . ?
C31 C30 C35 117.5(3) . . ?
C30 C31 H31 119.2 . . ?
C32 C31 C30 121.6(3) . . ?
C32 C31 H31 119.2 . . ?
C31 C32 H32 120.5 . . ?
C33 C32 C31 119.0(3) . . ?
C33 C32 H32 120.5 . . ?
C32 C33 H33 118.9 . . ?
C32 C33 C34 122.2(3) . . ?
C34 C33 H33 118.9 . . ?
C29 C34 C38 123.3(2) . . ?
C33 C34 C29 118.7(3) . . ?
C33 C34 C38 118.0(2) . . ?
C30 C35 H35 108.1 . . ?
C30 C35 C36 110.1(2) . . ?
C30 C35 C37 113.5(2) . . ?
C36 C35 H35 108.1 . . ?
C37 C35 H35 108.1 . . ?
C37 C35 C36 108.8(3) . . ?
C35 C36 H36A 109.5 . . ?
C35 C36 H36B 109.5 . . ?
C35 C36 H36C 109.5 . . ?
H36A C36 H36B 109.5 . . ?
H36A C36 H36C 109.5 . . ?
H36B C36 H36C 109.5 . . ?
C35 C37 H37A 109.5 . . ?
C35 C37 H37B 109.5 . . ?
C35 C37 H37C 109.5 . . ?
H37A C37 H37B 109.5 . . ?
H37A C37 H37C 109.5 . . ?
H37B C37 H37C 109.5 . . ?
C34 C38 H38 108.4 . . ?
C34 C38 C39 111.5(2) . . ?
C34 C38 C40 111.9(2) . . ?
C39 C38 H38 108.4 . . ?
C39 C38 C40 108.2(3) . . ?
C40 C38 H38 108.4 . . ?
C38 C39 H39A 109.5 . . ?
C38 C39 H39B 109.5 . . ?
C38 C39 H39C 109.5 . . ?
H39A C39 H39B 109.5 . . ?
H39A C39 H39C 109.5 . . ?
H39B C39 H39C 109.5 . . ?
C38 C40 H40A 109.5 . . ?
C38 C40 H40B 109.5 . . ?
C38 C40 H40C 109.5 . . ?
H40A C40 H40B 109.5 . . ?
H40A C40 H40C 109.5 . . ?
H40B C40 H40C 109.5 . . ?
C42 C41 B2 124.5(2) . . ?
C46 C41 B2 119.4(2) . . ?
C46 C41 C42 116.1(3) . . ?
C41 C42 H42 119.1 . . ?
C43 C42 C41 121.8(3) . . ?
C43 C42 H42 119.1 . . ?
C42 C43 H43 119.7 . . ?
C42 C43 C44 120.7(3) . . ?
C44 C43 H43 119.7 . . ?
C43 C44 H44 120.4 . . ?
C45 C44 C43 119.2(3) . . ?
C45 C44 H44 120.4 . . ?
C44 C45 H45 120.0 . . ?
C44 C45 C46 120.1(3) . . ?
C46 C45 H45 120.0 . . ?
C41 C46 H46 118.9 . . ?
C45 C46 C41 122.2(3) . . ?
C45 C46 H46 118.9 . . ?
C48 C47 C52 119.8(2) . . ?
C48 C47 N4 120.8(2) . . ?
C52 C47 N4 119.4(2) . . ?
C47 C48 C53 123.3(2) . . ?
C49 C48 C47 118.8(3) . . ?
C49 C48 C53 117.9(3) . . ?
C48 C49 H49 119.1 . . ?
C50 C49 C48 121.9(3) . . ?
C50 C49 H49 119.1 . . ?
C49 C50 H50 120.4 . . ?
C51 C50 C49 119.2(3) . . ?
C51 C50 H50 120.4 . . ?
C50 C51 H51 119.3 . . ?
C50 C51 C52 121.4(3) . . ?
C52 C51 H51 119.3 . . ?
C47 C52 C56 123.7(2) . . ?
C51 C52 C47 118.9(3) . . ?
C51 C52 C56 117.3(3) . . ?
C48 C53 H53 108.5 . . ?
C48 C53 C55 110.7(2) . . ?
C54 C53 C48 112.6(2) . . ?
C54 C53 H53 108.5 . . ?
C54 C53 C55 108.1(2) . . ?
C55 C53 H53 108.5 . . ?
C53 C54 H54A 109.5 . . ?
C53 C54 H54B 109.5 . . ?
C53 C54 H54C 109.5 . . ?
H54A C54 H54B 109.5 . . ?
H54A C54 H54C 109.5 . . ?
H54B C54 H54C 109.5 . . ?
C53 C55 H55A 109.5 . . ?
C53 C55 H55B 109.5 . . ?
C53 C55 H55C 109.5 . . ?
H55A C55 H55B 109.5 . . ?
H55A C55 H55C 109.5 . . ?
H55B C55 H55C 109.5 . . ?
C52 C56 H56 108.0 . . ?
C52 C56 C57 111.0(3) . . ?
C52 C56 C58 112.6(2) . . ?
C57 C56 H56 108.0 . . ?
C57 C56 C58 109.1(2) . . ?
C58 C56 H56 108.0 . . ?
C56 C57 H57A 109.5 . . ?
C56 C57 H57B 109.5 . . ?
C56 C57 H57C 109.5 . . ?
H57A C57 H57B 109.5 . . ?
H57A C57 H57C 109.5 . . ?
H57B C57 H57C 109.5 . . ?
C56 C58 H58A 109.5 . . ?
C56 C58 H58B 109.5 . . ?
C56 C58 H58C 109.5 . . ?
H58A C58 H58B 109.5 . . ?
H58A C58 H58C 109.5 . . ?
H58B C58 H58C 109.5 . . ?
C60 C59 C64 118.9(2) . . ?
C60 C59 N3 119.9(2) . . ?
C64 C59 N3 121.0(2) . . ?
C59 C60 C65 123.8(2) . . ?
C61 C60 C59 120.0(3) . . ?
C61 C60 C65 116.2(2) . . ?
C60 C61 H61 119.2 . . ?
C62 C61 C60 121.5(3) . . ?
C62 C61 H61 119.2 . . ?
C61 C62 H62 120.7 . . ?
C61 C62 C63 118.6(3) . . ?
C63 C62 H62 120.7 . . ?
C62 C63 H63 118.6 . . ?
C62 C63 C64 122.8(3) . . ?
C64 C63 H63 118.6 . . ?
C59 C64 C68 125.7(2) . . ?
C63 C64 C59 118.2(3) . . ?
C63 C64 C68 116.0(3) . . ?
C60 C65 H65 108.1 . . ?
C60 C65 C66 110.3(2) . . ?
C60 C65 C67 112.2(3) . . ?
C66 C65 H65 108.1 . . ?
C66 C65 C67 110.0(2) . . ?
C67 C65 H65 108.1 . . ?
C65 C66 H66A 109.5 . . ?
C65 C66 H66B 109.5 . . ?
C65 C66 H66C 109.5 . . ?
H66A C66 H66B 109.5 . . ?
H66A C66 H66C 109.5 . . ?
H66B C66 H66C 109.5 . . ?
C65 C67 H67A 109.5 . . ?
C65 C67 H67B 109.5 . . ?
C65 C67 H67C 109.5 . . ?
H67A C67 H67B 109.5 . . ?
H67A C67 H67C 109.5 . . ?
H67B C67 H67C 109.5 . . ?
C64 C68 H68 108.5 . . ?
C64 C68 C69 109.6(2) . . ?
C64 C68 C70 112.3(3) . . ?
C69 C68 H68 108.5 . . ?
C69 C68 C70 109.3(3) . . ?
C70 C68 H68 108.5 . . ?
C68 C69 H69A 109.5 . . ?
C68 C69 H69B 109.5 . . ?
C68 C69 H69C 109.5 . . ?
H69A C69 H69B 109.5 . . ?
H69A C69 H69C 109.5 . . ?
H69B C69 H69C 109.5 . . ?
C68 C70 H70A 109.5 . . ?
C68 C70 H70B 109.5 . . ?
C68 C70 H70C 109.5 . . ?
H70A C70 H70B 109.5 . . ?
H70A C70 H70C 109.5 . . ?
H70B C70 H70C 109.5 . . ?
C1 Fe1 C2 40.15(12) . . ?
C1 Fe1 C3 67.32(12) . . ?
C1 Fe1 C4 67.40(12) . . ?
C1 Fe1 C5 40.17(12) . . ?
C1 Fe1 P1 138.54(9) . . ?
C1 Fe1 P2 95.60(9) . . ?
C1 Fe1 P3 99.54(9) . . ?
C1 Fe1 P4 125.59(9) . . ?
C1 Fe1 P5 160.35(9) . . ?
C2 Fe1 P1 168.97(9) . . ?
C2 Fe1 P2 132.19(9) . . ?
C2 Fe1 P3 105.64(9) . . ?
C2 Fe1 P4 95.93(9) . . ?
C2 Fe1 P5 123.31(9) . . ?
C3 Fe1 C2 40.13(12) . . ?
C3 Fe1 C4 40.11(13) . . ?
C3 Fe1 C5 66.95(12) . . ?
C3 Fe1 P1 129.98(9) . . ?
C3 Fe1 P2 156.75(9) . . ?
C3 Fe1 P3 140.28(10) . . ?
C3 Fe1 P4 100.82(9) . . ?
C3 Fe1 P5 93.03(9) . . ?
C4 Fe1 C2 67.53(12) . . ?
C4 Fe1 P1 101.55(9) . . ?
C4 Fe1 P2 119.83(9) . . ?
C4 Fe1 P3 166.26(9) . . ?
C4 Fe1 P4 135.59(9) . . ?
C4 Fe1 P5 97.84(9) . . ?
C5 Fe1 C2 67.30(12) . . ?
C5 Fe1 C4 39.72(12) . . ?
C5 Fe1 P1 105.62(9) . . ?
C5 Fe1 P2 89.80(9) . . ?
C5 Fe1 P3 127.11(9) . . ?
C5 Fe1 P4 163.23(9) . . ?
C5 Fe1 P5 133.12(9) . . ?
P1 Fe1 P3 85.37(3) . . ?
P2 Fe1 P1 53.82(3) . . ?
P2 Fe1 P3 55.13(3) . . ?
P2 Fe1 P4 102.04(3) . . ?
P4 Fe1 P1 91.01(3) . . ?
P4 Fe1 P3 55.11(2) . . ?
P5 Fe1 P1 54.72(3) . . ?
P5 Fe1 P2 103.23(3) . . ?
P5 Fe1 P3 95.84(3) . . ?
P5 Fe1 P4 55.92(3) . . ?
Mo2 Mo1 P1 66.208(16) . . ?
Mo2 Mo1 P4 93.534(18) . . ?
Mo2 Mo1 P5 106.869(18) . . ?
N1 Mo1 Mo2 90.95(6) . . ?
N1 Mo1 P1 79.80(6) . . ?
N1 Mo1 P4 152.64(7) . . ?
N1 Mo1 P5 102.57(6) . . ?
N3 Mo1 Mo2 94.26(6) . . ?
N3 Mo1 N1 122.39(9) . . ?
N3 Mo1 P1 151.87(6) . . ?
N3 Mo1 P4 84.19(6) . . ?
N3 Mo1 P5 129.88(7) . . ?
P4 Mo1 P1 77.41(2) . . ?
P5 Mo1 P1 47.44(2) . . ?
P5 Mo1 P4 50.40(2) . . ?
Mo1 Mo2 P1 67.797(16) . . ?
Mo1 Mo2 P2 105.894(18) . . ?
Mo1 Mo2 P3 87.189(18) . . ?
N2 Mo2 Mo1 95.60(6) . . ?
N2 Mo2 P1 67.36(6) . . ?
N2 Mo2 P2 89.31(6) . . ?
N2 Mo2 P3 139.95(6) . . ?
N4 Mo2 Mo1 92.63(6) . . ?
N4 Mo2 N2 124.42(9) . . ?
N4 Mo2 P1 159.04(6) . . ?
N4 Mo2 P2 140.02(6) . . ?
N4 Mo2 P3 95.23(7) . . ?
P2 Mo2 P1 47.01(2) . . ?
P3 Mo2 P1 77.06(2) . . ?
P3 Mo2 P2 51.96(2) . . ?
B1 N1 Mo1 118.17(17) . . ?
C29 N1 B1 120.7(2) . . ?
C29 N1 Mo1 120.82(17) . . ?
B1 N2 Mo2 111.48(17) . . ?
C17 N2 B1 126.2(2) . . ?
C17 N2 Mo2 121.70(17) . . ?
B2 N3 Mo1 115.16(17) . . ?
C59 N3 B2 123.4(2) . . ?
C59 N3 Mo1 120.37(17) . . ?
B2 N4 Mo2 116.91(17) . . ?
C47 N4 B2 121.8(2) . . ?
C47 N4 Mo2 121.18(17) . . ?
Fe1 P1 Mo1 92.79(3) . . ?
Fe1 P1 Mo2 95.34(3) . . ?
Mo2 P1 Mo1 45.995(13) . . ?
P2 P1 Fe1 61.31(3) . . ?
P2 P1 Mo1 99.15(3) . . ?
P2 P1 Mo2 61.14(3) . . ?
P2 P1 P5 114.61(4) . . ?
P5 P1 Fe1 59.96(3) . . ?
P5 P1 Mo1 58.65(3) . . ?
P5 P1 Mo2 98.72(3) . . ?
Fe1 P2 Mo2 103.38(3) . . ?
P1 P2 Fe1 64.87(3) . . ?
P1 P2 Mo2 71.85(3) . . ?
P1 P2 P3 98.14(4) . . ?
P3 P2 Fe1 65.32(3) . . ?
P3 P2 Mo2 62.28(3) . . ?
Fe1 P3 Mo2 102.00(3) . . ?
P2 P3 Fe1 59.56(3) . . ?
P2 P3 Mo2 65.76(3) . . ?
P2 P3 P4 110.50(4) . . ?
P4 P3 Fe1 60.66(3) . . ?
P4 P3 Mo2 96.27(3) . . ?
Fe1 P4 Mo1 98.31(3) . . ?
P3 P4 Fe1 64.23(3) . . ?
P3 P4 Mo1 82.88(3) . . ?
P5 P4 Fe1 60.05(3) . . ?
P5 P4 Mo1 61.79(3) . . ?
P5 P4 P3 105.55(4) . . ?
Fe1 P5 Mo1 104.45(3) . . ?
P1 P5 Fe1 65.32(3) . . ?
P1 P5 Mo1 73.92(3) . . ?
P1 P5 P4 103.28(4) . . ?
P4 P5 Fe1 64.03(3) . . ?
P4 P5 Mo1 67.81(3) . . ?
H71A C71 H71B 107.8 . . ?
Cl11 C71 H71A 109.0 . . ?
Cl11 C71 H71B 109.0 . . ?
Cl12 C71 H71A 109.0 . . ?
Cl12 C71 H71B 109.0 . . ?
Cl12 C71 Cl11 113.0(2) . . ?
H72A C72 H72B 108.2 . . ?
Cl13 C72 H72A 109.7 . . ?
Cl13 C72 H72B 109.7 . . ?
Cl14 C72 H72A 109.7 . . ?
Cl14 C72 H72B 109.7 . . ?
Cl14 C72 Cl13 109.8(2) . . ?

loop_
_geom_bond_atom_site_label_1
_geom_bond_atom_site_label_2
_geom_bond_distance
_geom_bond_site_symmetry_2
_geom_bond_publ_flag
B1 C11 1.592(4) . ?
B1 N1 1.460(4) . ?
B1 N2 1.465(3) . ?
B2 C41 1.587(4) . ?
B2 N3 1.471(4) . ?
B2 N4 1.451(4) . ?
C1 C2 1.432(4) . ?
C1 C5 1.431(4) . ?
C1 C6 1.497(4) . ?
C1 Fe1 2.076(3) . ?
C2 C3 1.436(4) . ?
C2 C7 1.488(5) . ?
C2 Fe1 2.097(3) . ?
C3 C4 1.435(5) . ?
C3 C8 1.499(4) . ?
C3 Fe1 2.090(3) . ?
C4 C5 1.423(4) . ?
C4 C9 1.497(4) . ?
C4 Fe1 2.096(3) . ?
C5 C10 1.493(4) . ?
C5 Fe1 2.091(3) . ?
C6 H6A 0.9800 . ?
C6 H6B 0.9800 . ?
C6 H6C 0.9800 . ?
C7 H7A 0.9800 . ?
C7 H7B 0.9800 . ?
C7 H7C 0.9800 . ?
C8 H8A 0.9800 . ?
C8 H8B 0.9800 . ?
C8 H8C 0.9800 . ?
C9 H9A 0.9800 . ?
C9 H9B 0.9800 . ?
C9 H9C 0.9800 . ?
C10 H10A 0.9800 . ?
C10 H10B 0.9800 . ?
C10 H10C 0.9800 . ?
C11 C12 1.408(4) . ?
C11 C16 1.405(4) . ?
C12 H12 0.9500 . ?
C12 C13 1.390(4) . ?
C13 H13 0.9500 . ?
C13 C14 1.379(5) . ?
C14 H14 0.9500 . ?
C14 C15 1.390(5) . ?
C15 H15 0.9500 . ?
C15 C16 1.387(4) . ?
C16 H16 0.9500 . ?
C17 C18 1.434(4) . ?
C17 C22 1.423(4) . ?
C17 N2 1.428(3) . ?
C18 C19 1.395(4) . ?
C18 C23 1.517(4) . ?
C19 H19 0.9500 . ?
C19 C20 1.386(5) . ?
C20 H20 0.9500 . ?
C20 C21 1.376(5) . ?
C21 H21 0.9500 . ?
C21 C22 1.398(4) . ?
C22 C26 1.512(4) . ?
C23 H23 1.0000 . ?
C23 C24 1.540(4) . ?
C23 C25 1.536(4) . ?
C24 H24A 0.9800 . ?
C24 H24B 0.9800 . ?
C24 H24C 0.9800 . ?
C25 H25A 0.9800 . ?
C25 H25B 0.9800 . ?
C25 H25C 0.9800 . ?
C26 H26 1.0000 . ?
C26 C27 1.525(4) . ?
C26 C28 1.535(4) . ?
C27 H27A 0.9800 . ?
C27 H27B 0.9800 . ?
C27 H27C 0.9800 . ?
C28 H28A 0.9800 . ?
C28 H28B 0.9800 . ?
C28 H28C 0.9800 . ?
C29 C30 1.415(4) . ?
C29 C34 1.422(4) . ?
C29 N1 1.438(3) . ?
C30 C31 1.397(4) . ?
C30 C35 1.531(4) . ?
C31 H31 0.9500 . ?
C31 C32 1.383(4) . ?
C32 H32 0.9500 . ?
C32 C33 1.378(4) . ?
C33 H33 0.9500 . ?
C33 C34 1.399(4) . ?
C34 C38 1.523(4) . ?
C35 H35 1.0000 . ?
C35 C36 1.538(4) . ?
C35 C37 1.531(4) . ?
C36 H36A 0.9800 . ?
C36 H36B 0.9800 . ?
C36 H36C 0.9800 . ?
C37 H37A 0.9800 . ?
C37 H37B 0.9800 . ?
C37 H37C 0.9800 . ?
C38 H38 1.0000 . ?
C38 C39 1.525(5) . ?
C38 C40 1.535(4) . ?
C39 H39A 0.9800 . ?
C39 H39B 0.9800 . ?
C39 H39C 0.9800 . ?
C40 H40A 0.9800 . ?
C40 H40B 0.9800 . ?
C40 H40C 0.9800 . ?
C41 C42 1.410(4) . ?
C41 C46 1.405(4) . ?
C42 H42 0.9500 . ?
C42 C43 1.387(4) . ?
C43 H43 0.9500 . ?
C43 C44 1.389(5) . ?
C44 H44 0.9500 . ?
C44 C45 1.381(5) . ?
C45 H45 0.9500 . ?
C45 C46 1.397(4) . ?
C46 H46 0.9500 . ?
C47 C48 1.412(4) . ?
C47 C52 1.424(4) . ?
C47 N4 1.444(3) . ?
C48 C49 1.391(4) . ?
C48 C53 1.527(4) . ?
C49 H49 0.9500 . ?
C49 C50 1.391(4) . ?
C50 H50 0.9500 . ?
C50 C51 1.385(5) . ?
C51 H51 0.9500 . ?
C51 C52 1.395(4) . ?
C52 C56 1.526(4) . ?
C53 H53 1.0000 . ?
C53 C54 1.521(4) . ?
C53 C55 1.538(4) . ?
C54 H54A 0.9800 . ?
C54 H54B 0.9800 . ?
C54 H54C 0.9800 . ?
C55 H55A 0.9800 . ?
C55 H55B 0.9800 . ?
C55 H55C 0.9800 . ?
C56 H56 1.0000 . ?
C56 C57 1.528(4) . ?
C56 C58 1.543(4) . ?
C57 H57A 0.9800 . ?
C57 H57B 0.9800 . ?
C57 H57C 0.9800 . ?
C58 H58A 0.9800 . ?
C58 H58B 0.9800 . ?
C58 H58C 0.9800 . ?
C59 C60 1.408(4) . ?
C59 C64 1.427(4) . ?
C59 N3 1.447(3) . ?
C60 C61 1.401(4) . ?
C60 C65 1.517(4) . ?
C61 H61 0.9500 . ?
C61 C62 1.378(5) . ?
C62 H62 0.9500 . ?
C62 C63 1.381(5) . ?
C63 H63 0.9500 . ?
C63 C64 1.401(4) . ?
C64 C68 1.517(4) . ?
C65 H65 1.0000 . ?
C65 C66 1.528(4) . ?
C65 C67 1.543(4) . ?
C66 H66A 0.9800 . ?
C66 H66B 0.9800 . ?
C66 H66C 0.9800 . ?
C67 H67A 0.9800 . ?
C67 H67B 0.9800 . ?
C67 H67C 0.9800 . ?
C68 H68 1.0000 . ?
C68 C69 1.543(4) . ?
C68 C70 1.544(4) . ?
C69 H69A 0.9800 . ?
C69 H69B 0.9800 . ?
C69 H69C 0.9800 . ?
C70 H70A 0.9800 . ?
C70 H70B 0.9800 . ?
C70 H70C 0.9800 . ?
Fe1 P1 2.4152(8) . ?
Fe1 P2 2.3402(8) . ?
Fe1 P3 2.4664(8) . ?
Fe1 P4 2.3875(8) . ?
Fe1 P5 2.3010(8) . ?
Mo1 Mo2 2.1989(3) . ?
Mo1 N1 2.086(2) . ?
Mo1 N3 2.014(2) . ?
Mo1 P1 2.8305(7) . ?
Mo1 P4 2.6433(7) . ?
Mo1 P5 2.5156(7) . ?
Mo2 N2 2.096(2) . ?
Mo2 N4 2.051(2) . ?
Mo2 P1 2.7973(8) . ?
Mo2 P2 2.5782(7) . ?
Mo2 P3 2.5031(7) . ?
P1 P2 2.1534(10) . ?
P1 P5 2.1697(10) . ?
P2 P3 2.2270(10) . ?
P3 P4 2.2464(9) . ?
P4 P5 2.1994(11) . ?
C71 H71A 0.9900 . ?
C71 H71B 0.9900 . ?
C71 Cl11 1.783(5) . ?
C71 Cl12 1.754(4) . ?
C72 H72A 0.9900 . ?
C72 H72B 0.9900 . ?
C72 Cl13 1.787(5) . ?
C72 Cl14 1.766(5) . ?

loop_
_geom_torsion_atom_site_label_1
_geom_torsion_atom_site_label_2
_geom_torsion_atom_site_label_3
_geom_torsion_atom_site_label_4
_geom_torsion
_geom_torsion_site_symmetry_1
_geom_torsion_site_symmetry_2
_geom_torsion_site_symmetry_3
_geom_torsion_site_symmetry_4
_geom_torsion_publ_flag
B1 C11 C12 C13 -179.5(3) . . . . ?
B1 C11 C16 C15 178.6(3) . . . . ?
B2 C41 C42 C43 -178.9(3) . . . . ?
B2 C41 C46 C45 177.3(3) . . . . ?
C1 C2 C3 C4 -0.8(3) . . . . ?
C1 C2 C3 C8 -178.1(3) . . . . ?
C1 C2 C3 Fe1 59.2(2) . . . . ?
C2 C1 C5 C4 -1.2(3) . . . . ?
C2 C1 C5 C10 176.7(3) . . . . ?
C2 C1 C5 Fe1 -60.9(2) . . . . ?
C2 C3 C4 C5 0.0(3) . . . . ?
C2 C3 C4 C9 -178.7(3) . . . . ?
C2 C3 C4 Fe1 60.0(2) . . . . ?
C3 C4 C5 C1 0.8(3) . . . . ?
C3 C4 C5 C10 -177.3(3) . . . . ?
C3 C4 C5 Fe1 59.82(19) . . . . ?
C5 C1 C2 C3 1.2(3) . . . . ?
C5 C1 C2 C7 -177.5(3) . . . . ?
C5 C1 C2 Fe1 60.8(2) . . . . ?
C6 C1 C2 C3 -179.4(3) . . . . ?
C6 C1 C2 C7 1.8(5) . . . . ?
C6 C1 C2 Fe1 -119.9(3) . . . . ?
C6 C1 C5 C4 179.4(3) . . . . ?
C6 C1 C5 C10 -2.6(5) . . . . ?
C6 C1 C5 Fe1 119.8(3) . . . . ?
C7 C2 C3 C4 178.0(3) . . . . ?
C7 C2 C3 C8 0.6(5) . . . . ?
C7 C2 C3 Fe1 -122.1(3) . . . . ?
C8 C3 C4 C5 177.4(3) . . . . ?
C8 C3 C4 C9 -1.3(5) . . . . ?
C8 C3 C4 Fe1 -122.6(3) . . . . ?
C9 C4 C5 C1 179.5(3) . . . . ?
C9 C4 C5 C10 1.5(5) . . . . ?
C9 C4 C5 Fe1 -121.4(3) . . . . ?
C11 B1 N1 C29 -6.4(4) . . . . ?
C11 B1 N1 Mo1 167.0(2) . . . . ?
C11 B1 N2 C17 36.1(4) . . . . ?
C11 B1 N2 Mo2 -152.98(19) . . . . ?
C11 C12 C13 C14 1.0(5) . . . . ?
C12 C11 C16 C15 -0.9(4) . . . . ?
C12 C13 C14 C15 -1.0(5) . . . . ?
C13 C14 C15 C16 0.1(5) . . . . ?
C14 C15 C16 C11 0.9(5) . . . . ?
C16 C11 C12 C13 -0.1(4) . . . . ?
C17 C18 C19 C20 2.3(4) . . . . ?
C17 C18 C23 C24 132.3(3) . . . . ?
C17 C18 C23 C25 -106.6(3) . . . . ?
C17 C22 C26 C27 -116.6(3) . . . . ?
C17 C22 C26 C28 120.7(3) . . . . ?
C18 C17 C22 C21 5.0(4) . . . . ?
C18 C17 C22 C26 -174.2(3) . . . . ?
C18 C17 N2 B1 48.6(4) . . . . ?
C18 C17 N2 Mo2 -121.4(2) . . . . ?
C18 C19 C20 C21 2.1(5) . . . . ?
C19 C18 C23 C24 -51.7(3) . . . . ?
C19 C18 C23 C25 69.4(3) . . . . ?
C19 C20 C21 C22 -2.9(5) . . . . ?
C20 C21 C22 C17 -0.7(4) . . . . ?
C20 C21 C22 C26 178.5(3) . . . . ?
C21 C22 C26 C27 64.1(3) . . . . ?
C21 C22 C26 C28 -58.5(3) . . . . ?
C22 C17 C18 C19 -5.7(4) . . . . ?
C22 C17 C18 C23 170.2(3) . . . . ?
C22 C17 N2 B1 -137.1(3) . . . . ?
C22 C17 N2 Mo2 52.8(3) . . . . ?
C23 C18 C19 C20 -174.1(3) . . . . ?
C29 C30 C31 C32 -1.2(4) . . . . ?
C29 C30 C35 C36 107.4(3) . . . . ?
C29 C30 C35 C37 -130.4(3) . . . . ?
C29 C34 C38 C39 120.7(3) . . . . ?
C29 C34 C38 C40 -117.9(3) . . . . ?
C30 C29 C34 C33 -2.3(4) . . . . ?
C30 C29 C34 C38 175.4(3) . . . . ?
C30 C29 N1 B1 -99.4(3) . . . . ?
C30 C29 N1 Mo1 87.4(3) . . . . ?
C30 C31 C32 C33 -0.3(5) . . . . ?
C31 C30 C35 C36 -68.6(3) . . . . ?
C31 C30 C35 C37 53.6(4) . . . . ?
C31 C32 C33 C34 0.5(5) . . . . ?
C32 C33 C34 C29 0.8(4) . . . . ?
C32 C33 C34 C38 -177.0(3) . . . . ?
C33 C34 C38 C39 -61.6(4) . . . . ?
C33 C34 C38 C40 59.8(3) . . . . ?
C34 C29 C30 C31 2.5(4) . . . . ?
C34 C29 C30 C35 -173.5(3) . . . . ?
C34 C29 N1 B1 78.5(3) . . . . ?
C34 C29 N1 Mo1 -94.7(3) . . . . ?
C35 C30 C31 C32 175.0(3) . . . . ?
C41 B2 N3 C59 35.7(4) . . . . ?
C41 B2 N3 Mo1 -155.99(19) . . . . ?
C41 B2 N4 C47 -6.9(4) . . . . ?
C41 B2 N4 Mo2 168.7(2) . . . . ?
C41 C42 C43 C44 0.9(5) . . . . ?
C42 C41 C46 C45 -2.5(4) . . . . ?
C42 C43 C44 C45 -0.9(5) . . . . ?
C43 C44 C45 C46 -0.8(5) . . . . ?
C44 C45 C46 C41 2.5(5) . . . . ?
C46 C41 C42 C43 0.8(4) . . . . ?
C47 C48 C49 C50 1.6(4) . . . . ?
C47 C48 C53 C54 124.4(3) . . . . ?
C47 C48 C53 C55 -114.5(3) . . . . ?
C47 C52 C56 C57 118.7(3) . . . . ?
C47 C52 C56 C58 -118.6(3) . . . . ?
C48 C47 C52 C51 2.4(4) . . . . ?
C48 C47 C52 C56 -174.3(3) . . . . ?
C48 C47 N4 B2 80.9(3) . . . . ?
C48 C47 N4 Mo2 -94.4(3) . . . . ?
C48 C49 C50 C51 0.3(4) . . . . ?
C49 C48 C53 C54 -58.8(4) . . . . ?
C49 C48 C53 C55 62.2(3) . . . . ?
C49 C50 C51 C52 -0.9(4) . . . . ?
C50 C51 C52 C47 -0.4(4) . . . . ?
C50 C51 C52 C56 176.4(3) . . . . ?
C51 C52 C56 C57 -58.0(3) . . . . ?
C51 C52 C56 C58 64.7(4) . . . . ?
C52 C47 C48 C49 -2.9(4) . . . . ?
C52 C47 C48 C53 173.8(3) . . . . ?
C52 C47 N4 B2 -97.9(3) . . . . ?
C52 C47 N4 Mo2 86.7(3) . . . . ?
C53 C48 C49 C50 -175.3(3) . . . . ?
C59 C60 C61 C62 0.5(5) . . . . ?
C59 C60 C65 C66 -112.4(3) . . . . ?
C59 C60 C65 C67 124.6(3) . . . . ?
C59 C64 C68 C69 -115.5(3) . . . . ?
C59 C64 C68 C70 122.9(3) . . . . ?
C60 C59 C64 C63 -2.6(4) . . . . ?
C60 C59 C64 C68 176.5(3) . . . . ?
C60 C59 N3 B2 -134.7(3) . . . . ?
C60 C59 N3 Mo1 57.6(3) . . . . ?
C60 C61 C62 C63 -1.0(5) . . . . ?
C61 C60 C65 C66 66.0(3) . . . . ?
C61 C60 C65 C67 -57.1(4) . . . . ?
C61 C62 C63 C64 -0.4(5) . . . . ?
C62 C63 C64 C59 2.2(5) . . . . ?
C62 C63 C64 C68 -177.0(3) . . . . ?
C63 C64 C68 C69 63.6(4) . . . . ?
C63 C64 C68 C70 -58.0(4) . . . . ?
C64 C59 C60 C61 1.3(4) . . . . ?
C64 C59 C60 C65 179.6(3) . . . . ?
C64 C59 N3 B2 49.7(4) . . . . ?
C64 C59 N3 Mo1 -118.0(2) . . . . ?
C65 C60 C61 C62 -177.9(3) . . . . ?
Fe1 C1 C2 C3 -59.5(2) . . . . ?
Fe1 C1 C2 C7 121.7(3) . . . . ?
Fe1 C1 C5 C4 59.66(19) . . . . ?
Fe1 C1 C5 C10 -122.4(3) . . . . ?
Fe1 C2 C3 C4 -60.0(2) . . . . ?
Fe1 C2 C3 C8 122.6(3) . . . . ?
Fe1 C3 C4 C5 -59.97(19) . . . . ?
Fe1 C3 C4 C9 121.3(3) . . . . ?
Fe1 C4 C5 C1 -59.1(2) . . . . ?
Fe1 C4 C5 C10 122.9(3) . . . . ?
N1 B1 C11 C12 29.6(4) . . . . ?
N1 B1 C11 C16 -149.8(3) . . . . ?
N1 B1 N2 C17 -147.1(3) . . . . ?
N1 B1 N2 Mo2 23.7(3) . . . . ?
N1 C29 C30 C31 -179.7(3) . . . . ?
N1 C29 C30 C35 4.4(4) . . . . ?
N1 C29 C34 C33 179.8(2) . . . . ?
N1 C29 C34 C38 -2.5(4) . . . . ?
N2 B1 C11 C12 -153.9(3) . . . . ?
N2 B1 C11 C16 26.7(4) . . . . ?
N2 B1 N1 C29 177.1(2) . . . . ?
N2 B1 N1 Mo1 -9.5(3) . . . . ?
N2 C17 C18 C19 168.7(3) . . . . ?
N2 C17 C18 C23 -15.4(4) . . . . ?
N2 C17 C22 C21 -169.5(3) . . . . ?
N2 C17 C22 C26 11.3(4) . . . . ?
N3 B2 C41 C42 -152.4(3) . . . . ?
N3 B2 C41 C46 27.8(4) . . . . ?
N3 B2 N4 C47 176.8(2) . . . . ?
N3 B2 N4 Mo2 -7.6(3) . . . . ?
N3 C59 C60 C61 -174.4(3) . . . . ?
N3 C59 C60 C65 4.0(4) . . . . ?
N3 C59 C64 C63 173.0(3) . . . . ?
N3 C59 C64 C68 -7.9(4) . . . . ?
N4 B2 C41 C42 31.4(4) . . . . ?
N4 B2 C41 C46 -148.4(3) . . . . ?
N4 B2 N3 C59 -147.8(2) . . . . ?
N4 B2 N3 Mo1 20.5(3) . . . . ?
N4 C47 C48 C49 178.3(2) . . . . ?
N4 C47 C48 C53 -5.0(4) . . . . ?
N4 C47 C52 C51 -178.8(3) . . . . ?
N4 C47 C52 C56 4.6(4) . . . . ?

loop_
_exptl_oxdiff_crystal_face_indexfrac_h
_exptl_oxdiff_crystal_face_indexfrac_k
_exptl_oxdiff_crystal_face_indexfrac_l
_exptl_oxdiff_crystal_face_x
_exptl_oxdiff_crystal_face_y
_exptl_oxdiff_crystal_face_z
-0.0290 7.5439 -0.2238 -0.7013 -0.5995 0.3857
8.1380 -5.2256 -1.2587 -0.1629 -0.1389 -0.9768
-0.3780 -7.3409 0.2885 0.7149 0.6111 -0.3398
-0.2145 2.0282 -15.2594 0.4301 -0.9009 0.0574
0.5510 -2.3099 15.1558 -0.4286 0.8978 -0.1014
-4.8291 2.6688 12.8682 -0.3416 0.7160 0.6088
6.3173 -4.3244 -9.9270 0.2526 -0.5297 -0.8097
0.6632 -4.9827 12.3812 -0.0762 0.9629 -0.2589
-7.0587 1.3009 -6.8464 0.7604 -0.0195 0.6492
-1.0291 0.6111 -15.6147 0.6488 -0.7591 0.0544
0.5447 -0.1959 15.7094 -0.6497 0.7601 0.0092
